data_7008532
loop_
_publ_author_name
'Nishioka, Takanori'
'Onishi, Yusuke'
'Nakajo, Kunio'
'Guo-Xin, Jin'
'Tanaka, Rika'
'Kinoshita, Isamu'

_publ_section_title
;
 Selective oxygenation of amphiphilic thiacalix[3]pyridine Rh(I) diene
 complexes in both water and organic solvents.
;
_journal_issue 12
_journal_name_full 'Dalton transactions (Cambridge, England : 2003)'
_journal_page_first 2130
_journal_page_last 2137
_journal_paper_doi 10.1039/b503924j
_journal_year 2005
_chemical_formula_moiety '[(Py3S3)Rh(codOH)](BPh4)'
_chemical_formula_sum 'C47 H41 B N3 O Rh S3'
_chemical_formula_weight 873.76
_space_group_IT_number 4
_symmetry_cell_setting monoclinic
_symmetry_Int_Tables_number 4
_symmetry_space_group_name_Hall 'P 2yb'
_symmetry_space_group_name_H-M 'P 1 21 1'
_cell_angle_alpha 90
_cell_angle_beta 96.504(6)
_cell_angle_gamma 90
_cell_formula_units_Z 4
_cell_length_a 9.569(1)
_cell_length_b 32.467(5)
_cell_length_c 12.727(2)
_cell_measurement_reflns_used 6367
_cell_measurement_temperature 193.2
_cell_measurement_theta_max 27.5
_cell_measurement_theta_min 4.0
_cell_volume 3928.5(10)
_computing_cell_refinement CRYSTALCLEAR
_computing_data_collection CRYSTALCLEAR
_computing_data_reduction 'teXsan Ver. 2.0'
_computing_publication_material 'teXsan Ver. 2.0'
_computing_structure_refinement SHELXL97
_computing_structure_solution SIR97
_diffrn_detector_area_resol_mean 14.71
_diffrn_measurement_device_type 'Rigaku/MSC Mercury CCD'
_diffrn_measurement_method \w
_diffrn_radiation_type 'Mo K\a'
_diffrn_radiation_wavelength 0.7107
_diffrn_reflns_av_R_equivalents 0.064
_diffrn_reflns_limit_h_max 12
_diffrn_reflns_limit_h_min -12
_diffrn_reflns_limit_k_max 39
_diffrn_reflns_limit_k_min -42
_diffrn_reflns_limit_l_max 11
_diffrn_reflns_limit_l_min -16
_diffrn_reflns_number 28849
_diffrn_reflns_theta_max 27.48
_exptl_absorpt_coefficient_mu 0.635
_exptl_absorpt_correction_T_max 0.948
_exptl_absorpt_correction_T_min 0.899
_exptl_absorpt_correction_type integration
_exptl_absorpt_process_details '(Higashi, 1999)'
_exptl_crystal_colour Yellow
_exptl_crystal_density_diffrn 1.477
_exptl_crystal_density_method 'not measured'
_exptl_crystal_description Prism
_exptl_crystal_F_000 1800.00
_exptl_crystal_size_max 0.250
_exptl_crystal_size_mid 0.150
_exptl_crystal_size_min 0.100
_refine_diff_density_max 0.71
_refine_diff_density_min -0.95
_refine_ls_abs_structure_Flack 0.17(4)
_refine_ls_extinction_coef 0.0000
_refine_ls_extinction_expression Fc^*^=kFc[1+0.001xFc^2^\l^3^/sin(2\q)]^-1/4^
_refine_ls_extinction_method SHELXL
_refine_ls_goodness_of_fit_ref 1.068
_refine_ls_hydrogen_treatment noref
_refine_ls_number_parameters 1009
_refine_ls_number_reflns 15032
_refine_ls_R_factor_gt 0.0760
_refine_ls_shift/su_max 0.0040
_refine_ls_structure_factor_coef Fsqd
_refine_ls_weighting_details 'w = 1/[\s^2^(Fo^2^) + (0.0730P)^2^+0.0000P] where P=(Fo^2^+2Fc^2^)/3'
_refine_ls_weighting_scheme calc
_refine_ls_wR_factor_ref 0.1853
_reflns_number_gt 9620
_reflns_number_total 15032
_reflns_threshold_expression >2.0sigma(I)
_cod_data_source_file b503924j.txt
_cod_data_source_block 8[(Py3S3)Rh(codOH)](BPh4)
_cod_original_cell_volume 3928.6(10)
_cod_original_sg_symbol_H-M 'P 21 '
_cod_original_formula_sum 'C47 H41 B N3 O S3 Rh '
_cod_database_code 7008532

loop_
_symmetry_equiv_pos_as_xyz
x,y,z
-x,1/2+y,-z

loop_
_atom_site_label
_atom_site_type_symbol
_atom_site_fract_x
_atom_site_fract_y
_atom_site_fract_z
_atom_site_U_iso_or_equiv
_atom_site_adp_type
_atom_site_occupancy
_atom_site_symmetry_multiplicity
_atom_site_calc_flag
_atom_site_refinement_flags
_atom_site_disorder_assembly
_atom_site_disorder_group
Rh(1) Rh 0.11636(7) 0.15113(2) 0.48609(5) 0.0374(2) Uani 1.00 1 d . . .
Rh(2) Rh 0.40707(7) 0.38298(3) 0.93004(5) 0.0387(2) Uani 1.00 1 d . . .
S(1) S 0.1144(3) 0.1471(1) 0.7527(2) 0.0639(9) Uani 1.00 1 d . . .
S(2) S 0.4346(3) 0.2042(1) 0.4551(4) 0.084(1) Uani 1.00 1 d . . .
S(3) S 0.1877(4) 0.0534(1) 0.4125(3) 0.0692(10) Uani 1.00 1 d . . .
S(4) S 0.4215(3) 0.3859(1) 1.1979(2) 0.0493(7) Uani 1.00 1 d . . .
S(5) S 0.5094(4) 0.4827(1) 0.8604(3) 0.078(1) Uani 1.00 1 d . . .
S(6) S 0.6895(4) 0.3219(2) 0.8806(3) 0.090(1) Uani 1.00 1 d . . .
O(1) O 0.077(1) 0.2538(5) 0.528(1) 0.141(5) Uani 1.00 1 d . . .
O(2) O 0.391(1) 0.3779(5) 0.6679(7) 0.123(5) Uani 1.00 1 d . . .
N(1) N 0.1537(8) 0.0967(3) 0.5904(7) 0.042(2) Uani 1.00 1 d . . .
N(2) N 0.2670(8) 0.1812(3) 0.6057(7) 0.044(2) Uani 1.00 1 d . . .
N(3) N 0.3059(8) 0.1306(3) 0.4194(6) 0.042(2) Uani 1.00 1 d . . .
N(4) N 0.5595(9) 0.3513(3) 1.0466(8) 0.046(2) Uani 1.00 1 d . . .
N(5) N 0.4562(7) 0.4370(3) 1.0322(6) 0.035(2) Uani 1.00 1 d . . .
N(6) N 0.5941(9) 0.4031(4) 0.8567(7) 0.054(3) Uani 1.00 1 d . . .
C(1) C 0.185(1) 0.0605(3) 0.5529(8) 0.045(3) Uani 1.00 1 d . . .
C(2) C 0.199(1) 0.0250(4) 0.613(1) 0.065(3) Uani 1.00 1 d . . .
C(3) C 0.186(1) 0.0270(4) 0.7182(10) 0.057(3) Uani 1.00 1 d . . .
C(4) C 0.165(1) 0.0643(5) 0.7611(9) 0.060(4) Uani 1.00 1 d . . .
C(5) C 0.1529(10) 0.0992(4) 0.6964(8) 0.046(3) Uani 1.00 1 d . . .
C(6) C 0.245(1) 0.1785(4) 0.7115(9) 0.054(3) Uani 1.00 1 d . . .
C(7) C 0.321(2) 0.2041(6) 0.786(1) 0.101(7) Uani 1.00 1 d . . .
C(8) C 0.428(2) 0.2275(6) 0.758(2) 0.13(1) Uani 1.00 1 d . . .
C(9) C 0.457(1) 0.2259(4) 0.660(2) 0.088(6) Uani 1.00 1 d . . .
C(10) C 0.379(1) 0.2012(4) 0.584(1) 0.077(4) Uani 1.00 1 d . . .
C(11) C 0.413(1) 0.1539(5) 0.4020(10) 0.067(4) Uani 1.00 1 d . . .
C(12) C 0.518(2) 0.1414(7) 0.339(1) 0.106(6) Uani 1.00 1 d . . .
C(13) C 0.512(2) 0.1073(10) 0.290(1) 0.129(9) Uani 1.00 1 d . . .
C(14) C 0.414(2) 0.0780(7) 0.318(1) 0.116(8) Uani 1.00 1 d . . .
C(15) C 0.313(1) 0.0906(4) 0.3841(8) 0.050(3) Uani 1.00 1 d . . .
C(16) C 0.089(1) 0.2023(4) 0.3908(10) 0.062(3) Uani 1.00 1 d . . .
C(17) C 0.000(2) 0.2336(4) 0.437(1) 0.076(4) Uani 1.00 1 d . . .
C(18) C -0.126(1) 0.2155(4) 0.474(1) 0.073(4) Uani 1.00 1 d . . .
C(19) C -0.087(1) 0.1735(5) 0.5287(9) 0.060(4) Uani 1.00 1 d . . .
C(20) C -0.105(1) 0.1364(5) 0.471(1) 0.077(4) Uani 1.00 1 d . . .
C(21) C -0.057(1) 0.1287(4) 0.3678(9) 0.055(3) Uani 1.00 1 d . . .
C(22) C -0.088(1) 0.1588(6) 0.2813(9) 0.081(5) Uani 1.00 1 d . . .
C(23) C 0.038(1) 0.1895(5) 0.2814(9) 0.069(4) Uani 1.00 1 d . . .
C(24) C 0.661(1) 0.3271(4) 1.0155(10) 0.054(3) Uani 1.00 1 d . . .
C(25) C 0.742(1) 0.3022(4) 1.090(2) 0.078(5) Uani 1.00 1 d . . .
C(26) C 0.723(2) 0.3017(5) 1.192(2) 0.088(5) Uani 1.00 1 d . . .
C(27) C 0.626(1) 0.3290(4) 1.2242(10) 0.067(4) Uani 1.00 1 d . . .
C(28) C 0.547(1) 0.3528(4) 1.1531(8) 0.045(3) Uani 1.00 1 d . . .
C(29) C 0.4527(9) 0.4332(4) 1.1372(7) 0.038(2) Uani 1.00 1 d . . .
C(30) C 0.457(1) 0.4681(4) 1.2035(9) 0.053(3) Uani 1.00 1 d . . .
C(31) C 0.478(1) 0.5076(4) 1.162(1) 0.067(4) Uani 1.00 1 d . . .
C(32) C 0.500(1) 0.5105(3) 1.055(1) 0.062(3) Uani 1.00 1 d . . .
C(33) C 0.489(1) 0.4750(4) 0.9945(9) 0.053(3) Uani 1.00 1 d . . .
C(34) C 0.612(1) 0.4403(6) 0.8241(8) 0.073(5) Uani 1.00 1 d . . .
C(35) C 0.711(2) 0.4500(8) 0.751(1) 0.125(9) Uani 1.00 1 d . . .
C(36) C 0.791(2) 0.417(1) 0.720(1) 0.19(2) Uani 1.00 1 d . . .
C(37) C 0.782(2) 0.3787(9) 0.763(1) 0.107(7) Uani 1.00 1 d . . .
C(38) C 0.686(1) 0.3713(5) 0.8304(8) 0.068(5) Uani 1.00 1 d . . .
C(39) C 0.266(1) 0.4092(4) 0.811(1) 0.064(3) Uani 1.00 1 d . . .
C(40) C 0.243(2) 0.3800(6) 0.7147(9) 0.084(4) Uani 1.00 1 d . . .
C(41) C 0.250(2) 0.3376(5) 0.7425(9) 0.087(5) Uani 1.00 1 d . . .
C(42) C 0.332(1) 0.3276(4) 0.8489(9) 0.059(3) Uani 1.00 1 d . . .
C(43) C 0.274(1) 0.3259(7) 0.941(1) 0.118(7) Uani 1.00 1 d . . .
C(44) C 0.201(1) 0.3658(6) 0.978(1) 0.093(6) Uani 1.00 1 d . . .
C(45) C 0.094(2) 0.372(1) 0.927(1) 0.26(2) Uani 1.00 1 d . . .
C(46) C 0.158(2) 0.4173(6) 0.873(2) 0.117(6) Uani 1.00 1 d . . .
C(47) C -0.306(1) 0.1105(3) 0.8231(8) 0.043(2) Uani 1.00 1 d . . .
C(48) C -0.430(1) 0.1181(3) 0.7539(8) 0.042(2) Uani 1.00 1 d . . .
C(49) C -0.460(1) 0.0999(3) 0.6549(8) 0.041(2) Uani 1.00 1 d . . .
C(50) C -0.369(1) 0.0713(4) 0.6197(8) 0.046(3) Uani 1.00 1 d . . .
C(51) C -0.246(1) 0.0626(4) 0.6830(8) 0.041(3) Uani 1.00 1 d . . .
C(52) C -0.2153(10) 0.0810(4) 0.7825(8) 0.043(3) Uani 1.00 1 d . . .
C(53) C -0.1707(9) 0.1036(4) 1.0150(7) 0.038(2) Uani 1.00 1 d . . .
C(54) C -0.0240(10) 0.0977(4) 1.0186(8) 0.044(3) Uani 1.00 1 d . . .
C(55) C 0.049(1) 0.0679(4) 1.0812(8) 0.045(3) Uani 1.00 1 d . . .
C(56) C -0.020(1) 0.0420(4) 1.1444(7) 0.050(3) Uani 1.00 1 d . . .
C(57) C -0.168(1) 0.0469(4) 1.1446(8) 0.057(3) Uani 1.00 1 d . . .
C(58) C -0.2372(10) 0.0773(4) 1.0810(8) 0.046(3) Uani 1.00 1 d . . .
C(59) C -0.3973(9) 0.1539(5) 0.9877(7) 0.040(2) Uani 1.00 1 d . . .
C(60) C -0.5254(10) 0.1315(4) 0.9843(8) 0.045(3) Uani 1.00 1 d . . .
C(61) C -0.6387(10) 0.1466(5) 1.0370(9) 0.063(3) Uani 1.00 1 d . . .
C(62) C -0.630(1) 0.1842(5) 1.090(1) 0.062(3) Uani 1.00 1 d . . .
C(63) C -0.508(1) 0.2065(4) 1.090(1) 0.060(3) Uani 1.00 1 d . . .
C(64) C -0.3945(10) 0.1911(4) 1.0424(8) 0.052(3) Uani 1.00 1 d . . .
C(65) C -0.1670(9) 0.1756(3) 0.9038(7) 0.038(2) Uani 1.00 1 d . . .
C(66) C -0.058(1) 0.1939(4) 0.9767(9) 0.045(3) Uani 1.00 1 d . . .
C(67) C 0.013(1) 0.2282(4) 0.951(1) 0.059(3) Uani 1.00 1 d . . .
C(68) C -0.020(2) 0.2471(4) 0.850(1) 0.085(5) Uani 1.00 1 d . . .
C(69) C -0.123(2) 0.2313(5) 0.783(1) 0.071(4) Uani 1.00 1 d . . .
C(70) C -0.192(1) 0.1971(5) 0.8070(8) 0.057(3) Uani 1.00 1 d . . .
C(71) C 0.1281(9) 0.3595(3) 1.3391(7) 0.037(2) Uani 1.00 1 d . . .
C(72) C 0.0973(10) 0.3383(3) 1.2433(8) 0.039(2) Uani 1.00 1 d . . .
C(73) C 0.170(1) 0.3035(4) 1.2206(9) 0.053(3) Uani 1.00 1 d . . .
C(74) C 0.282(1) 0.2873(4) 1.2914(9) 0.049(3) Uani 1.00 1 d . . .
C(75) C 0.3133(9) 0.3082(3) 1.3859(8) 0.041(2) Uani 1.00 1 d . . .
C(76) C 0.236(1) 0.3427(3) 1.4078(8) 0.039(2) Uani 1.00 1 d . . .
C(77) C 0.1239(8) 0.4322(3) 1.4504(6) 0.027(2) Uani 1.00 1 d . . .
C(78) C 0.2677(9) 0.4396(3) 1.4483(7) 0.032(2) Uani 1.00 1 d . . .
C(79) C 0.3400(10) 0.4682(4) 1.5145(8) 0.041(2) Uani 1.00 1 d . . .
C(80) C 0.272(1) 0.4924(4) 1.5836(8) 0.049(3) Uani 1.00 1 d . . .
C(81) C 0.131(1) 0.4863(3) 1.5888(7) 0.039(2) Uani 1.00 1 d . . .
C(82) C 0.0590(9) 0.4564(3) 1.5228(8) 0.039(2) Uani 1.00 1 d . . .
C(83) C -0.1064(8) 0.3836(4) 1.4199(6) 0.030(2) Uani 1.00 1 d . . .
C(84) C -0.105(1) 0.3464(4) 1.4762(9) 0.047(3) Uani 1.00 1 d . . .
C(85) C -0.221(1) 0.3316(5) 1.5243(10) 0.066(4) Uani 1.00 1 d . . .
C(86) C -0.345(1) 0.3543(5) 1.515(1) 0.057(3) Uani 1.00 1 d . . .
C(87) C -0.3498(10) 0.3899(4) 1.4631(9) 0.054(3) Uani 1.00 1 d . . .
C(88) C -0.2367(10) 0.4047(4) 1.4138(7) 0.043(3) Uani 1.00 1 d . . .
C(89) C -0.0121(8) 0.4252(3) 1.2534(6) 0.027(2) Uani 1.00 1 d . . .
C(90) C -0.1326(9) 0.4163(3) 1.1864(8) 0.040(2) Uani 1.00 1 d . . .
C(91) C -0.1672(10) 0.4352(4) 1.0904(7) 0.044(3) Uani 1.00 1 d . . .
C(92) C -0.080(1) 0.4659(4) 1.0547(7) 0.042(3) Uani 1.00 1 d . . .
C(93) C 0.043(1) 0.4779(4) 1.1202(8) 0.047(3) Uani 1.00 1 d . . .
C(94) C 0.0717(9) 0.4569(3) 1.2182(7) 0.034(2) Uani 1.00 1 d . . .
B(1) B -0.260(1) 0.1358(4) 0.9306(9) 0.037(3) Uani 1.00 1 d . . .
B(2) B 0.032(1) 0.4011(3) 1.3705(8) 0.029(2) Uani 1.00 1 d . . .
H(1) H 0.2198 -0.0038 0.5821 0.0648 Uiso 1.00 1 calc . . .
H(2) H 0.1910 0.0012 0.7599 0.0572 Uiso 1.00 1 calc . . .
H(3) H 0.1570 0.0655 0.8370 0.0595 Uiso 1.00 1 calc . . .
H(4) H 0.2952 0.2024 0.8589 0.1010 Uiso 1.00 1 calc . . .
H(5) H 0.4776 0.2411 0.8119 0.1291 Uiso 1.00 1 calc . . .
H(6) H 0.5321 0.2418 0.6377 0.0876 Uiso 1.00 1 calc . . .
H(7) H 0.5995 0.1588 0.3354 0.1056 Uiso 1.00 1 calc . . .
H(8) H 0.5746 0.1009 0.2385 0.1290 Uiso 1.00 1 calc . . .
H(9) H 0.4263 0.0501 0.2925 0.1158 Uiso 1.00 1 calc . . .
H(10) H 0.1824 0.2121 0.3890 0.0623 Uiso 1.00 1 calc . . .
H(11) H -0.0280 0.2525 0.3837 0.0755 Uiso 1.00 1 calc . . .
H(12) H -0.1672 0.2303 0.5261 0.0727 Uiso 1.00 1 calc . . .
H(13) H -0.2011 0.2076 0.4190 0.0727 Uiso 1.00 1 calc . . .
H(14) H -0.1014 0.1700 0.6029 0.0602 Uiso 1.00 1 calc . . .
H(15) H -0.1301 0.1099 0.5083 0.0771 Uiso 1.00 1 calc . . .
H(16) H -0.0504 0.0979 0.3472 0.0550 Uiso 1.00 1 calc . . .
H(17) H -0.1091 0.1432 0.2144 0.0811 Uiso 1.00 1 calc . . .
H(18) H -0.1736 0.1720 0.2933 0.0811 Uiso 1.00 1 calc . . .
H(19) H 0.0109 0.2121 0.2389 0.0689 Uiso 1.00 1 calc . . .
H(20) H 0.1134 0.1750 0.2471 0.0689 Uiso 1.00 1 calc . . .
H(21) H 0.0407 0.2507 0.5964 0.1414 Uiso 1.00 1 calc . . .
H(22) H 0.8181 0.2840 1.0596 0.0775 Uiso 1.00 1 calc . . .
H(23) H 0.7767 0.2821 1.2358 0.0882 Uiso 1.00 1 calc . . .
H(24) H 0.6153 0.3282 1.2986 0.0666 Uiso 1.00 1 calc . . .
H(25) H 0.4557 0.4626 1.2782 0.0532 Uiso 1.00 1 calc . . .
H(26) H 0.4569 0.5286 1.1999 0.0671 Uiso 1.00 1 calc . . .
H(27) H 0.5263 0.5340 1.0276 0.0621 Uiso 1.00 1 calc . . .
H(28) H 0.7148 0.4774 0.7274 0.1248 Uiso 1.00 1 calc . . .
H(29) H 0.8434 0.4249 0.6621 0.1853 Uiso 1.00 1 calc . . .
H(30) H 0.8485 0.3609 0.7424 0.1073 Uiso 1.00 1 calc . . .
H(31) H 0.3061 0.4327 0.7877 0.0639 Uiso 1.00 1 calc . . .
H(32) H 0.1671 0.3849 0.6620 0.0843 Uiso 1.00 1 calc . . .
H(33) H 0.1547 0.3255 0.7448 0.0868 Uiso 1.00 1 calc . . .
H(34) H 0.2891 0.3200 0.6886 0.0868 Uiso 1.00 1 calc . . .
H(35) H 0.4066 0.3056 0.8437 0.0594 Uiso 1.00 1 calc . . .
H(36) H 0.3089 0.3025 0.9945 0.1181 Uiso 1.00 1 calc . . .
H(37) H 0.1961 0.3673 1.0560 0.0934 Uiso 1.00 1 calc . . .
H(38) H 0.0695 0.3509 0.8735 0.2604 Uiso 1.00 1 calc . . .
H(39) H 0.0136 0.3761 0.9636 0.2604 Uiso 1.00 1 calc . . .
H(40) H 0.1892 0.4341 0.9305 0.1167 Uiso 1.00 1 calc . . .
H(41) H 0.0799 0.4298 0.8314 0.1167 Uiso 1.00 1 calc . . .
H(42) H 0.4437 0.3495 0.6716 0.1226 Uiso 1.00 1 calc . . .
H(43) H -0.4936 0.1348 0.7758 0.0420 Uiso 1.00 1 calc . . .
H(44) H -0.5445 0.1045 0.6109 0.0410 Uiso 1.00 1 calc . . .
H(45) H -0.3898 0.0559 0.5533 0.0458 Uiso 1.00 1 calc . . .
H(46) H -0.1815 0.0412 0.6594 0.0410 Uiso 1.00 1 calc . . .
H(47) H -0.1307 0.0726 0.8244 0.0430 Uiso 1.00 1 calc . . .
H(48) H 0.0279 0.1134 0.9775 0.0438 Uiso 1.00 1 calc . . .
H(49) H 0.1477 0.0630 1.0795 0.0455 Uiso 1.00 1 calc . . .
H(50) H 0.0312 0.0192 1.1884 0.0502 Uiso 1.00 1 calc . . .
H(51) H -0.2169 0.0274 1.1877 0.0567 Uiso 1.00 1 calc . . .
H(52) H -0.3347 0.0769 1.0795 0.0459 Uiso 1.00 1 calc . . .
H(53) H -0.5355 0.1042 0.9471 0.0454 Uiso 1.00 1 calc . . .
H(54) H -0.7227 0.1276 1.0358 0.0629 Uiso 1.00 1 calc . . .
H(55) H -0.7093 0.1923 1.1230 0.0618 Uiso 1.00 1 calc . . .
H(56) H -0.4976 0.2306 1.1237 0.0597 Uiso 1.00 1 calc . . .
H(57) H -0.3119 0.2052 1.0454 0.0518 Uiso 1.00 1 calc . . .
H(58) H -0.0344 0.1789 1.0449 0.0451 Uiso 1.00 1 calc . . .
H(59) H 0.0856 0.2374 1.0023 0.0587 Uiso 1.00 1 calc . . .
H(60) H 0.0294 0.2696 0.8307 0.0850 Uiso 1.00 1 calc . . .
H(61) H -0.1445 0.2423 0.7137 0.0711 Uiso 1.00 1 calc . . .
H(62) H -0.2656 0.1851 0.7556 0.0574 Uiso 1.00 1 calc . . .
H(63) H 0.0234 0.3463 1.1916 0.0385 Uiso 1.00 1 calc . . .
H(64) H 0.1447 0.2885 1.1560 0.0534 Uiso 1.00 1 calc . . .
H(65) H 0.3314 0.2609 1.2737 0.0490 Uiso 1.00 1 calc . . .
H(66) H 0.3896 0.2970 1.4356 0.0413 Uiso 1.00 1 calc . . .
H(67) H 0.2577 0.3535 1.4752 0.0391 Uiso 1.00 1 calc . . .
H(68) H 0.3175 0.4229 1.3975 0.0323 Uiso 1.00 1 calc . . .
H(69) H 0.4399 0.4691 1.5129 0.0412 Uiso 1.00 1 calc . . .
H(70) H 0.3214 0.5107 1.6263 0.0490 Uiso 1.00 1 calc . . .
H(71) H 0.0832 0.4998 1.6375 0.0388 Uiso 1.00 1 calc . . .
H(72) H -0.0400 0.4501 1.5277 0.0387 Uiso 1.00 1 calc . . .
H(73) H -0.0220 0.3278 1.4796 0.0473 Uiso 1.00 1 calc . . .
H(74) H -0.2126 0.3043 1.5657 0.0661 Uiso 1.00 1 calc . . .
H(75) H -0.4260 0.3429 1.5455 0.0568 Uiso 1.00 1 calc . . .
H(76) H -0.4342 0.4041 1.4584 0.0541 Uiso 1.00 1 calc . . .
H(77) H -0.2464 0.4287 1.3746 0.0431 Uiso 1.00 1 calc . . .
H(78) H -0.1972 0.3944 1.2102 0.0403 Uiso 1.00 1 calc . . .
H(79) H -0.2510 0.4246 1.0465 0.0438 Uiso 1.00 1 calc . . .
H(80) H -0.1043 0.4765 0.9866 0.0420 Uiso 1.00 1 calc . . .
H(81) H 0.1076 0.4970 1.0988 0.0471 Uiso 1.00 1 calc . . .
H(82) H 0.1517 0.4633 1.2639 0.0335 Uiso 1.00 1 calc . . .

loop_
_atom_site_aniso_label
_atom_site_aniso_U_11
_atom_site_aniso_U_22
_atom_site_aniso_U_33
_atom_site_aniso_U_12
_atom_site_aniso_U_13
_atom_site_aniso_U_23
Rh(1) 0.0381(4) 0.0355(5) 0.0378(4) 0.0022(4) 0.0007(3) 0.0034(4)
Rh(2) 0.0287(3) 0.0563(6) 0.0311(4) -0.0043(4) 0.0036(3) -0.0056(4)
S(1) 0.074(2) 0.084(3) 0.036(1) 0.038(2) 0.014(1) 0.002(2)
S(2) 0.048(2) 0.069(3) 0.135(4) -0.009(2) 0.015(2) 0.039(2)
S(3) 0.113(3) 0.042(2) 0.051(2) -0.001(2) 0.004(2) -0.018(1)
S(4) 0.045(1) 0.069(2) 0.034(1) -0.009(2) 0.0077(10) 0.005(1)
S(5) 0.115(3) 0.064(3) 0.052(2) -0.037(2) -0.006(2) 0.022(2)
S(6) 0.052(2) 0.118(4) 0.103(3) 0.022(2) 0.017(2) -0.055(3)
O(1) 0.13(1) 0.18(2) 0.112(10) 0.025(10) 0.005(8) 0.016(9)
O(2) 0.103(7) 0.22(1) 0.055(5) -0.061(8) 0.039(5) -0.061(8)
N(1) 0.047(5) 0.040(6) 0.041(5) 0.006(4) 0.009(4) 0.004(4)
N(2) 0.033(4) 0.036(6) 0.061(6) 0.007(4) 0.000(4) 0.002(4)
N(3) 0.045(5) 0.058(7) 0.023(4) 0.000(4) 0.006(3) 0.007(4)
N(4) 0.033(4) 0.044(6) 0.062(6) -0.006(4) 0.003(4) -0.008(5)
N(5) 0.030(4) 0.042(6) 0.031(4) 0.006(3) -0.002(3) 0.002(3)
N(6) 0.043(5) 0.084(9) 0.036(5) -0.001(5) 0.006(4) -0.017(5)
C(1) 0.059(7) 0.027(7) 0.048(6) -0.002(5) 0.005(5) -0.005(5)
C(2) 0.063(7) 0.063(10) 0.066(8) -0.008(6) -0.007(6) -0.005(7)
C(3) 0.043(6) 0.07(1) 0.059(7) -0.006(6) 0.005(5) 0.032(7)
C(4) 0.038(6) 0.10(1) 0.046(7) 0.013(6) 0.008(5) 0.028(7)
C(5) 0.040(5) 0.062(9) 0.038(6) 0.012(5) 0.016(4) 0.000(5)
C(6) 0.065(7) 0.042(8) 0.052(7) 0.028(6) -0.005(5) -0.018(5)
C(7) 0.10(1) 0.08(1) 0.11(1) 0.038(10) -0.04(1) -0.06(1)
C(8) 0.14(2) 0.07(1) 0.16(2) 0.06(1) -0.10(2) -0.08(1)
C(9) 0.070(9) 0.024(8) 0.15(2) -0.003(6) -0.058(10) -0.028(8)
C(10) 0.044(7) 0.045(9) 0.14(1) 0.018(6) -0.019(7) 0.001(8)
C(11) 0.050(6) 0.08(1) 0.074(8) 0.025(7) 0.019(5) 0.044(8)
C(12) 0.077(10) 0.15(2) 0.10(1) 0.01(1) 0.039(9) 0.01(1)
C(13) 0.13(2) 0.21(3) 0.06(1) -0.02(2) 0.05(1) -0.02(1)
C(14) 0.14(1) 0.18(2) 0.037(8) 0.06(1) 0.030(9) -0.022(10)
C(15) 0.074(7) 0.042(8) 0.037(6) 0.017(6) 0.014(5) 0.007(5)
C(16) 0.055(7) 0.053(9) 0.075(8) 0.005(6) -0.009(6) 0.028(6)
C(17) 0.081(9) 0.054(9) 0.082(10) 0.013(7) -0.033(7) -0.012(7)
C(18) 0.056(7) 0.063(10) 0.095(10) 0.030(7) -0.013(7) -0.016(7)
C(19) 0.065(8) 0.07(1) 0.046(7) 0.004(7) 0.000(6) 0.019(6)
C(20) 0.060(8) 0.09(1) 0.079(9) -0.021(7) 0.006(6) 0.028(8)
C(21) 0.069(7) 0.047(8) 0.044(6) -0.005(5) -0.015(5) 0.002(5)
C(22) 0.086(9) 0.11(1) 0.040(7) -0.021(9) -0.014(6) -0.020(7)
C(23) 0.077(8) 0.08(1) 0.046(7) -0.006(7) -0.001(6) 0.007(6)
C(24) 0.035(5) 0.046(8) 0.078(8) -0.004(5) -0.011(5) -0.014(6)
C(25) 0.040(7) 0.037(8) 0.16(2) -0.005(5) 0.010(8) -0.021(9)
C(26) 0.072(10) 0.05(1) 0.13(2) -0.003(7) -0.012(10) 0.027(10)
C(27) 0.070(8) 0.049(9) 0.074(9) -0.034(7) -0.022(6) 0.019(7)
C(28) 0.045(6) 0.054(8) 0.033(5) -0.017(5) -0.007(4) -0.004(5)
C(29) 0.035(5) 0.051(7) 0.029(5) 0.005(4) 0.004(4) -0.007(4)
C(30) 0.050(7) 0.060(9) 0.050(7) 0.007(6) 0.010(5) -0.016(6)
C(31) 0.056(7) 0.049(9) 0.10(1) 0.017(6) 0.011(7) -0.031(7)
C(32) 0.075(8) 0.007(6) 0.10(1) 0.005(5) -0.019(7) -0.007(6)
C(33) 0.044(6) 0.059(9) 0.054(7) 0.002(5) -0.008(5) 0.012(6)
C(34) 0.067(8) 0.13(1) 0.021(5) -0.036(8) -0.011(5) 0.018(7)
C(35) 0.08(1) 0.23(3) 0.058(10) -0.07(1) 0.000(8) 0.06(1)
C(36) 0.050(9) 0.46(6) 0.05(1) -0.01(2) 0.028(8) -0.01(2)
C(37) 0.069(9) 0.21(2) 0.046(8) 0.00(1) 0.038(7) -0.02(1)
C(38) 0.031(5) 0.14(2) 0.030(5) -0.008(7) 0.002(4) -0.012(7)
C(39) 0.064(8) 0.057(9) 0.068(8) -0.023(6) -0.002(6) 0.008(6)
C(40) 0.13(1) 0.07(1) 0.042(6) 0.000(10) -0.024(7) 0.004(7)
C(41) 0.12(1) 0.10(1) 0.037(7) -0.015(10) -0.009(7) -0.031(7)
C(42) 0.070(7) 0.056(9) 0.049(7) 0.016(6) -0.008(6) -0.012(6)
C(43) 0.054(8) 0.19(2) 0.12(1) 0.01(1) 0.034(9) 0.07(1)
C(44) 0.030(6) 0.18(2) 0.074(9) -0.040(8) 0.016(6) 0.026(10)
C(45) 0.068(10) 0.66(6) 0.061(9) -0.18(2) 0.045(8) -0.11(2)
C(46) 0.13(1) 0.08(1) 0.16(2) 0.00(1) 0.07(1) -0.02(1)
C(47) 0.047(6) 0.036(7) 0.045(6) 0.007(5) -0.004(4) -0.002(5)
C(48) 0.048(6) 0.035(7) 0.041(5) 0.019(5) -0.006(4) -0.003(4)
C(49) 0.046(6) 0.032(6) 0.042(6) -0.005(4) -0.012(4) 0.007(4)
C(50) 0.066(7) 0.040(7) 0.031(5) 0.000(5) 0.005(5) -0.006(4)
C(51) 0.043(5) 0.043(7) 0.038(5) 0.012(5) 0.011(4) -0.012(5)
C(52) 0.038(5) 0.052(8) 0.038(6) 0.001(5) 0.002(4) 0.007(5)
C(53) 0.032(5) 0.060(8) 0.024(4) 0.005(4) 0.007(4) -0.015(4)
C(54) 0.037(5) 0.047(7) 0.049(6) -0.003(5) 0.010(4) 0.001(5)
C(55) 0.034(5) 0.058(8) 0.042(6) 0.000(5) -0.005(4) 0.009(5)
C(56) 0.054(6) 0.071(9) 0.024(5) 0.011(6) 0.000(4) 0.015(5)
C(57) 0.044(6) 0.10(1) 0.032(6) -0.001(6) 0.010(4) 0.009(6)
C(58) 0.032(5) 0.060(8) 0.046(6) -0.015(5) 0.004(4) 0.005(5)
C(59) 0.033(4) 0.056(7) 0.031(5) 0.000(5) 0.004(3) 0.001(5)
C(60) 0.038(6) 0.055(7) 0.043(6) -0.009(5) 0.001(4) -0.015(5)
C(61) 0.035(5) 0.08(1) 0.075(8) 0.003(6) 0.006(5) 0.009(8)
C(62) 0.057(7) 0.068(10) 0.064(8) 0.016(6) 0.020(6) -0.009(7)
C(63) 0.055(7) 0.049(8) 0.079(9) -0.005(6) 0.024(6) -0.024(6)
C(64) 0.039(6) 0.073(9) 0.048(6) -0.008(5) 0.025(5) -0.019(6)
C(65) 0.037(5) 0.045(7) 0.036(5) 0.010(4) 0.014(4) -0.005(4)
C(66) 0.053(6) 0.032(7) 0.051(6) -0.002(5) 0.005(5) -0.011(5)
C(67) 0.055(7) 0.044(8) 0.081(9) -0.012(5) 0.023(6) -0.013(6)
C(68) 0.10(1) 0.035(9) 0.13(1) 0.016(7) 0.07(1) 0.032(9)
C(69) 0.070(9) 0.07(1) 0.070(9) 0.011(8) 0.012(7) 0.011(8)
C(70) 0.061(7) 0.07(1) 0.038(6) 0.013(7) 0.010(5) 0.003(6)
C(71) 0.029(5) 0.041(7) 0.038(5) 0.000(4) 0.001(4) -0.001(4)
C(72) 0.045(5) 0.020(6) 0.050(6) -0.005(4) 0.004(4) 0.004(4)
C(73) 0.086(9) 0.027(7) 0.050(7) -0.012(6) 0.022(6) -0.011(5)
C(74) 0.055(6) 0.046(8) 0.051(6) 0.007(5) 0.029(5) 0.002(5)
C(75) 0.033(5) 0.044(7) 0.048(6) 0.002(4) 0.008(4) 0.003(5)
C(76) 0.052(6) 0.025(6) 0.040(5) -0.003(4) 0.004(4) -0.004(4)
C(77) 0.038(5) 0.019(5) 0.025(4) 0.008(4) 0.002(3) -0.003(3)
C(78) 0.033(5) 0.036(6) 0.029(5) -0.008(4) 0.005(4) 0.004(4)
C(79) 0.033(5) 0.043(7) 0.047(6) -0.004(5) 0.003(4) 0.002(5)
C(80) 0.048(6) 0.053(8) 0.043(6) -0.008(5) -0.011(5) -0.009(5)
C(81) 0.056(6) 0.030(6) 0.029(5) 0.006(4) -0.001(4) -0.011(4)
C(82) 0.032(5) 0.042(7) 0.041(5) 0.001(4) -0.001(4) -0.015(5)
C(83) 0.041(4) 0.018(5) 0.033(4) -0.007(4) 0.009(3) -0.011(4)
C(84) 0.042(6) 0.045(8) 0.056(7) -0.007(5) 0.009(5) 0.000(5)
C(85) 0.067(8) 0.07(1) 0.063(8) -0.019(7) 0.018(6) 0.011(7)
C(86) 0.042(6) 0.07(1) 0.064(8) 0.004(6) 0.030(5) -0.001(7)
C(87) 0.036(5) 0.07(1) 0.053(6) 0.003(5) 0.011(4) -0.010(6)
C(88) 0.037(5) 0.056(8) 0.035(5) -0.001(5) 0.002(4) 0.001(5)
C(89) 0.032(4) 0.023(5) 0.027(4) 0.001(4) 0.004(3) 0.001(4)
C(90) 0.040(5) 0.033(6) 0.045(6) -0.006(4) -0.007(4) 0.008(5)
C(91) 0.044(5) 0.060(8) 0.025(5) -0.011(5) -0.005(4) 0.006(5)
C(92) 0.061(6) 0.043(7) 0.022(5) 0.002(5) 0.005(4) 0.000(4)
C(93) 0.055(6) 0.035(7) 0.052(6) 0.000(5) 0.007(5) 0.006(5)
C(94) 0.032(5) 0.035(6) 0.033(5) 0.003(4) 0.004(4) -0.002(4)
B(1) 0.033(5) 0.041(7) 0.038(6) 0.006(4) 0.015(4) -0.001(5)
B(2) 0.035(5) 0.028(6) 0.023(5) 0.004(4) -0.002(4) -0.011(4)

loop_
_atom_type_symbol
_atom_type_description
_atom_type_scat_dispersion_real
_atom_type_scat_dispersion_imag
_atom_type_scat_source
C C 0.003 0.002
;International Tables for Crystallography
(1992, Vol. C, Tables 4.2.6.8 and 6.1.1.4)
;
H H 0.000 0.000
;International Tables for Crystallography
(1992, Vol. C, Table 6.1.1.4)
;
B B 0.001 0.001
;International Tables for Crystallography
(1992, Vol. C, Tables 4.2.6.8 and 6.1.1.4)
;
N N 0.006 0.003
;International Tables for Crystallography
(1992, Vol. C, Tables 4.2.6.8 and 6.1.1.4)
;
O O 0.011 0.006
;International Tables for Crystallography
(1992, Vol. C, Tables 4.2.6.8 and 6.1.1.4)
;
Rh Rh -1.118 0.919
;International Tables for Crystallography
(1992, Vol. C, Tables 4.2.6.8 and 6.1.1.4)
;
S S 0.125 0.123
;International Tables for Crystallography
(1992, Vol. C, Tables 4.2.6.8 and 6.1.1.4)
;

loop_
_geom_angle_atom_site_label_1
_geom_angle_atom_site_label_2
_geom_angle_atom_site_label_3
_geom_angle
_geom_angle_site_symmetry_1
_geom_angle_site_symmetry_2
_geom_angle_site_symmetry_3
_geom_angle_publ_flag
N(1) Rh(1) N(2) 83.8(3) . . . yes
N(1) Rh(1) N(3) 84.5(3) . . . yes
N(1) Rh(1) C(16) 178.1(4) . . . yes
N(1) Rh(1) C(19) 101.7(4) . . . yes
N(1) Rh(1) C(20) 88.1(5) . . . yes
N(1) Rh(1) C(21) 101.5(4) . . . yes
N(2) Rh(1) N(3) 84.1(3) . . . yes
N(2) Rh(1) C(16) 94.6(4) . . . yes
N(2) Rh(1) C(19) 102.2(4) . . . yes
N(2) Rh(1) C(20) 135.9(5) . . . yes
N(2) Rh(1) C(21) 171.5(4) . . . yes
N(3) Rh(1) C(16) 94.3(4) . . . yes
N(3) Rh(1) C(19) 171.5(4) . . . yes
N(3) Rh(1) C(20) 138.1(5) . . . yes
N(3) Rh(1) C(21) 103.0(4) . . . yes
C(16) Rh(1) C(19) 79.6(5) . . . yes
C(16) Rh(1) C(20) 93.8(5) . . . yes
C(16) Rh(1) C(21) 80.2(4) . . . yes
C(19) Rh(1) C(20) 37.8(6) . . . yes
C(19) Rh(1) C(21) 70.3(4) . . . yes
C(20) Rh(1) C(21) 38.8(5) . . . yes
N(4) Rh(2) N(5) 83.9(3) . . . yes
N(4) Rh(2) N(6) 85.2(3) . . . yes
N(4) Rh(2) C(39) 175.4(5) . . . yes
N(4) Rh(2) C(42) 95.4(4) . . . yes
N(4) Rh(2) C(43) 85.0(5) . . . yes
N(4) Rh(2) C(44) 103.9(5) . . . yes
N(5) Rh(2) N(6) 83.4(3) . . . yes
N(5) Rh(2) C(39) 100.4(4) . . . yes
N(5) Rh(2) C(42) 169.8(4) . . . yes
N(5) Rh(2) C(43) 134.5(5) . . . yes
N(5) Rh(2) C(44) 100.2(5) . . . yes
N(6) Rh(2) C(39) 93.5(4) . . . yes
N(6) Rh(2) C(42) 106.7(4) . . . yes
N(6) Rh(2) C(43) 139.2(6) . . . yes
N(6) Rh(2) C(44) 170.5(4) . . . yes
C(39) Rh(2) C(42) 80.7(5) . . . yes
C(39) Rh(2) C(43) 93.1(6) . . . yes
C(39) Rh(2) C(44) 77.2(5) . . . yes
C(42) Rh(2) C(43) 35.5(6) . . . yes
C(42) Rh(2) C(44) 70.0(6) . . . yes
C(43) Rh(2) C(44) 41.1(7) . . . yes
C(5) S(1) C(6) 101.8(5) . . . yes
C(10) S(2) C(11) 105.5(6) . . . yes
C(1) S(3) C(15) 101.7(5) . . . yes
C(28) S(4) C(29) 103.6(5) . . . yes
C(33) S(5) C(34) 105.4(6) . . . yes
C(24) S(6) C(38) 105.7(6) . . . yes
Rh(1) N(1) C(1) 121.6(7) . . . yes
Rh(1) N(1) C(5) 122.1(8) . . . yes
C(1) N(1) C(5) 116.2(10) . . . yes
Rh(1) N(2) C(6) 118.7(7) . . . yes
Rh(1) N(2) C(10) 124.1(9) . . . yes
C(6) N(2) C(10) 117(1) . . . yes
Rh(1) N(3) C(11) 125.8(9) . . . yes
Rh(1) N(3) C(15) 119.3(7) . . . yes
C(11) N(3) C(15) 114.7(10) . . . yes
Rh(2) N(4) C(24) 121.2(8) . . . yes
Rh(2) N(4) C(28) 121.5(7) . . . yes
C(24) N(4) C(28) 117.1(9) . . . yes
Rh(2) N(5) C(29) 119.0(7) . . . yes
Rh(2) N(5) C(33) 123.4(7) . . . yes
C(29) N(5) C(33) 117.6(9) . . . yes
Rh(2) N(6) C(34) 123.8(8) . . . yes
Rh(2) N(6) C(38) 116.1(9) . . . yes
C(34) N(6) C(38) 119(1) . . . yes
S(3) C(1) N(1) 120.2(8) . . . yes
S(3) C(1) C(2) 115.4(9) . . . yes
N(1) C(1) C(2) 123(1) . . . yes
C(1) C(2) C(3) 119(1) . . . yes
C(2) C(3) C(4) 118(1) . . . yes
C(3) C(4) C(5) 119(1) . . . yes
S(1) C(5) N(1) 118.8(9) . . . yes
S(1) C(5) C(4) 118.7(8) . . . yes
N(1) C(5) C(4) 122(1) . . . yes
S(1) C(6) N(2) 121.6(8) . . . yes
S(1) C(6) C(7) 118(1) . . . yes
N(2) C(6) C(7) 119(1) . . . yes
C(6) C(7) C(8) 120(1) . . . yes
C(7) C(8) C(9) 118(1) . . . yes
C(8) C(9) C(10) 121(1) . . . yes
S(2) C(10) N(2) 123(1) . . . yes
S(2) C(10) C(9) 114(1) . . . yes
N(2) C(10) C(9) 121(1) . . . yes
S(2) C(11) N(3) 121.9(9) . . . yes
S(2) C(11) C(12) 115(1) . . . yes
N(3) C(11) C(12) 123(1) . . . yes
C(11) C(12) C(13) 122(1) . . . yes
C(12) C(13) C(14) 117(1) . . . yes
C(13) C(14) C(15) 118(1) . . . yes
S(3) C(15) N(3) 120.9(8) . . . yes
S(3) C(15) C(14) 116(1) . . . yes
N(3) C(15) C(14) 122(1) . . . yes
Rh(1) C(16) C(17) 111.1(9) . . . yes
Rh(1) C(16) C(23) 109.5(9) . . . yes
C(17) C(16) C(23) 115(1) . . . yes
O(1) C(17) C(16) 111(1) . . . yes
O(1) C(17) C(18) 106(1) . . . yes
C(16) C(17) C(18) 112(1) . . . yes
C(17) C(18) C(19) 109(1) . . . yes
Rh(1) C(19) C(18) 110.7(8) . . . yes
Rh(1) C(19) C(20) 69.5(7) . . . yes
C(18) C(19) C(20) 120(1) . . . yes
Rh(1) C(20) C(19) 72.7(8) . . . yes
Rh(1) C(20) C(21) 73.3(7) . . . yes
C(19) C(20) C(21) 125(1) . . . yes
Rh(1) C(21) C(20) 67.9(6) . . . yes
Rh(1) C(21) C(22) 110.9(9) . . . yes
C(20) C(21) C(22) 119(1) . . . yes
C(21) C(22) C(23) 109.4(10) . . . yes
C(16) C(23) C(22) 110(1) . . . yes
S(6) C(24) N(4) 122.3(9) . . . yes
S(6) C(24) C(25) 117(1) . . . yes
N(4) C(24) C(25) 119(1) . . . yes
C(24) C(25) C(26) 122(1) . . . yes
C(25) C(26) C(27) 117(1) . . . yes
C(26) C(27) C(28) 120(1) . . . yes
S(4) C(28) N(4) 118.6(8) . . . yes
S(4) C(28) C(27) 118.8(9) . . . yes
N(4) C(28) C(27) 122(1) . . . yes
S(4) C(29) N(5) 122.8(8) . . . yes
S(4) C(29) C(30) 115.7(8) . . . yes
N(5) C(29) C(30) 121(1) . . . yes
C(29) C(30) C(31) 120(1) . . . yes
C(30) C(31) C(32) 117(1) . . . yes
C(31) C(32) C(33) 118(1) . . . yes
S(5) C(33) N(5) 121.5(9) . . . yes
S(5) C(33) C(32) 114.5(10) . . . yes
N(5) C(33) C(32) 123(1) . . . yes
S(5) C(34) N(6) 122.5(9) . . . yes
S(5) C(34) C(35) 115(1) . . . yes
N(6) C(34) C(35) 122(1) . . . yes
C(34) C(35) C(36) 115(2) . . . yes
C(35) C(36) C(37) 121(1) . . . yes
C(36) C(37) C(38) 119(2) . . . yes
S(6) C(38) N(6) 124.8(8) . . . yes
S(6) C(38) C(37) 114(1) . . . yes
N(6) C(38) C(37) 120(1) . . . yes
Rh(2) C(39) C(40) 110.5(9) . . . yes
Rh(2) C(39) C(46) 97(1) . . . yes
C(40) C(39) C(46) 120(1) . . . yes
O(2) C(40) C(39) 105(1) . . . yes
O(2) C(40) C(41) 91(1) . . . yes
C(39) C(40) C(41) 113(1) . . . yes
C(40) C(41) C(42) 115(1) . . . yes
Rh(2) C(42) C(41) 111.0(10) . . . yes
Rh(2) C(42) C(43) 76(1) . . . yes
C(41) C(42) C(43) 124(1) . . . yes
Rh(2) C(43) C(42) 68.1(10) . . . yes
Rh(2) C(43) C(44) 67.5(10) . . . yes
C(42) C(43) C(44) 117(1) . . . yes
Rh(2) C(44) C(43) 71.4(8) . . . yes
Rh(2) C(44) C(45) 123(1) . . . yes
C(43) C(44) C(45) 112(2) . . . yes
C(44) C(45) C(46) 92(1) . . . yes
C(39) C(46) C(45) 112(1) . . . yes
C(48) C(47) C(52) 113.1(9) . . . yes
C(48) C(47) B(1) 124.7(9) . . . yes
C(52) C(47) B(1) 121.9(8) . . . yes
C(47) C(48) C(49) 124.3(10) . . . yes
C(48) C(49) C(50) 120.2(9) . . . yes
C(49) C(50) C(51) 118.5(9) . . . yes
C(50) C(51) C(52) 121.2(10) . . . yes
C(47) C(52) C(51) 122.7(9) . . . yes
C(54) C(53) C(58) 114.5(9) . . . yes
C(54) C(53) B(1) 122.8(9) . . . yes
C(58) C(53) B(1) 122.4(8) . . . yes
C(53) C(54) C(55) 123.3(10) . . . yes
C(54) C(55) C(56) 120.8(9) . . . yes
C(55) C(56) C(57) 118(1) . . . yes
C(56) C(57) C(58) 119(1) . . . yes
C(53) C(58) C(57) 123.9(9) . . . yes
C(60) C(59) C(64) 115.3(9) . . . yes
C(60) C(59) B(1) 121(1) . . . yes
C(64) C(59) B(1) 123.2(9) . . . yes
C(59) C(60) C(61) 120(1) . . . yes
C(60) C(61) C(62) 121(1) . . . yes
C(61) C(62) C(63) 117(1) . . . yes
C(62) C(63) C(64) 121(1) . . . yes
C(59) C(64) C(63) 123.8(10) . . . yes
C(66) C(65) C(70) 113.2(10) . . . yes
C(66) C(65) B(1) 124.5(9) . . . yes
C(70) C(65) B(1) 122.3(9) . . . yes
C(65) C(66) C(67) 121(1) . . . yes
C(66) C(67) C(68) 120(1) . . . yes
C(67) C(68) C(69) 119(1) . . . yes
C(68) C(69) C(70) 121(1) . . . yes
C(65) C(70) C(69) 124(1) . . . yes
C(72) C(71) C(76) 115.1(9) . . . yes
C(72) C(71) B(2) 121.8(8) . . . yes
C(76) C(71) B(2) 123.0(8) . . . yes
C(71) C(72) C(73) 121.6(9) . . . yes
C(72) C(73) C(74) 122(1) . . . yes
C(73) C(74) C(75) 116(1) . . . yes
C(74) C(75) C(76) 120.1(9) . . . yes
C(71) C(76) C(75) 124.5(9) . . . yes
C(78) C(77) C(82) 115.1(8) . . . yes
C(78) C(77) B(2) 124.0(8) . . . yes
C(82) C(77) B(2) 120.7(7) . . . yes
C(77) C(78) C(79) 121.9(9) . . . yes
C(78) C(79) C(80) 121.5(9) . . . yes
C(79) C(80) C(81) 118.9(10) . . . yes
C(80) C(81) C(82) 119.2(9) . . . yes
C(77) C(82) C(81) 123.3(8) . . . yes
C(84) C(83) C(88) 113.5(8) . . . yes
C(84) C(83) B(2) 122.5(8) . . . yes
C(88) C(83) B(2) 123.9(10) . . . yes
C(83) C(84) C(85) 123.7(10) . . . yes
C(84) C(85) C(86) 118(1) . . . yes
C(85) C(86) C(87) 119(1) . . . yes
C(86) C(87) C(88) 122(1) . . . yes
C(83) C(88) C(87) 122(1) . . . yes
C(90) C(89) C(94) 114.9(8) . . . yes
C(90) C(89) B(2) 123.6(8) . . . yes
C(94) C(89) B(2) 121.5(7) . . . yes
C(89) C(90) C(91) 123.7(9) . . . yes
C(90) C(91) C(92) 120.7(8) . . . yes
C(91) C(92) C(93) 119.2(9) . . . yes
C(92) C(93) C(94) 116.6(9) . . . yes
C(89) C(94) C(93) 124.8(8) . . . yes
C(47) B(1) C(53) 107.4(8) . . . yes
C(47) B(1) C(59) 113.1(8) . . . yes
C(47) B(1) C(65) 109.3(8) . . . yes
C(53) B(1) C(59) 108.1(8) . . . yes
C(53) B(1) C(65) 112.4(7) . . . yes
C(59) B(1) C(65) 106.7(9) . . . yes
C(71) B(2) C(77) 111.9(7) . . . yes
C(71) B(2) C(83) 107.2(8) . . . yes
C(71) B(2) C(89) 104.3(7) . . . yes
C(77) B(2) C(83) 112.4(7) . . . yes
C(77) B(2) C(89) 109.2(7) . . . yes
C(83) B(2) C(89) 111.5(7) . . . yes

loop_
_geom_bond_atom_site_label_1
_geom_bond_atom_site_label_2
_geom_bond_distance
_geom_bond_site_symmetry_1
_geom_bond_site_symmetry_2
_geom_bond_publ_flag
Rh(1) N(1) 2.215(9) . . yes
Rh(1) N(2) 2.202(8) . . yes
Rh(1) N(3) 2.192(8) . . yes
Rh(1) C(16) 2.06(1) . . yes
Rh(1) C(19) 2.20(1) . . yes
Rh(1) C(20) 2.16(1) . . yes
Rh(1) C(21) 2.23(1) . . yes
Rh(2) N(4) 2.212(9) . . yes
Rh(2) N(5) 2.203(8) . . yes
Rh(2) N(6) 2.209(9) . . yes
Rh(2) C(39) 2.09(1) . . yes
Rh(2) C(42) 2.16(1) . . yes
Rh(2) C(43) 2.26(2) . . yes
Rh(2) C(44) 2.21(1) . . yes
S(1) C(5) 1.77(1) . . yes
S(1) C(6) 1.74(1) . . yes
S(2) C(10) 1.78(2) . . yes
S(2) C(11) 1.77(2) . . yes
S(3) C(1) 1.80(1) . . yes
S(3) C(15) 1.77(1) . . yes
S(4) C(28) 1.76(1) . . yes
S(4) C(29) 1.76(1) . . yes
S(5) C(33) 1.76(1) . . yes
S(5) C(34) 1.78(2) . . yes
S(6) C(24) 1.78(1) . . yes
S(6) C(38) 1.73(2) . . yes
O(1) C(17) 1.45(2) . . yes
O(2) C(40) 1.61(2) . . yes
N(1) C(1) 1.32(1) . . yes
N(1) C(5) 1.35(1) . . yes
N(2) C(6) 1.39(1) . . yes
N(2) C(10) 1.31(2) . . yes
N(3) C(11) 1.31(2) . . yes
N(3) C(15) 1.38(2) . . yes
N(4) C(24) 1.35(1) . . yes
N(4) C(28) 1.37(1) . . yes
N(5) C(29) 1.35(1) . . yes
N(5) C(33) 1.37(2) . . yes
N(6) C(34) 1.30(2) . . yes
N(6) C(38) 1.42(2) . . yes
C(1) C(2) 1.38(2) . . yes
C(2) C(3) 1.36(2) . . yes
C(3) C(4) 1.35(2) . . yes
C(4) C(5) 1.40(2) . . yes
C(6) C(7) 1.40(2) . . yes
C(7) C(8) 1.35(3) . . yes
C(8) C(9) 1.31(3) . . yes
C(9) C(10) 1.41(2) . . yes
C(11) C(12) 1.42(2) . . yes
C(12) C(13) 1.26(4) . . yes
C(13) C(14) 1.41(3) . . yes
C(14) C(15) 1.41(2) . . yes
C(16) C(17) 1.49(2) . . yes
C(16) C(23) 1.48(2) . . yes
C(17) C(18) 1.47(2) . . yes
C(18) C(19) 1.55(2) . . yes
C(19) C(20) 1.41(2) . . yes
C(20) C(21) 1.46(2) . . yes
C(21) C(22) 1.48(2) . . yes
C(22) C(23) 1.57(2) . . yes
C(24) C(25) 1.41(2) . . yes
C(25) C(26) 1.33(3) . . yes
C(26) C(27) 1.38(2) . . yes
C(27) C(28) 1.35(2) . . yes
C(29) C(30) 1.41(2) . . yes
C(30) C(31) 1.41(2) . . yes
C(31) C(32) 1.41(2) . . yes
C(32) C(33) 1.39(2) . . yes
C(34) C(35) 1.44(2) . . yes
C(35) C(36) 1.40(4) . . yes
C(36) C(37) 1.36(5) . . yes
C(37) C(38) 1.35(2) . . yes
C(39) C(40) 1.55(2) . . yes
C(39) C(46) 1.40(2) . . yes
C(40) C(41) 1.42(2) . . yes
C(41) C(42) 1.52(2) . . yes
C(42) C(43) 1.35(2) . . yes
C(43) C(44) 1.57(3) . . yes
C(44) C(45) 1.17(2) . . yes
C(45) C(46) 1.75(4) . . yes
C(47) C(48) 1.42(1) . . yes
C(47) C(52) 1.43(2) . . yes
C(47) B(1) 1.61(1) . . yes
C(48) C(49) 1.39(1) . . yes
C(49) C(50) 1.39(2) . . yes
C(50) C(51) 1.38(1) . . yes
C(51) C(52) 1.40(1) . . yes
C(53) C(54) 1.41(1) . . yes
C(53) C(58) 1.40(1) . . yes
C(53) B(1) 1.66(1) . . yes
C(54) C(55) 1.39(1) . . yes
C(55) C(56) 1.38(2) . . yes
C(56) C(57) 1.42(1) . . yes
C(57) C(58) 1.40(2) . . yes
C(59) C(60) 1.42(1) . . yes
C(59) C(64) 1.39(2) . . yes
C(59) B(1) 1.68(1) . . yes
C(60) C(61) 1.42(2) . . yes
C(61) C(62) 1.39(2) . . yes
C(62) C(63) 1.38(2) . . yes
C(63) C(64) 1.39(2) . . yes
C(65) C(66) 1.45(1) . . yes
C(65) C(70) 1.41(2) . . yes
C(65) B(1) 1.62(2) . . yes
C(66) C(67) 1.36(2) . . yes
C(67) C(68) 1.43(2) . . yes
C(68) C(69) 1.33(2) . . yes
C(69) C(70) 1.34(2) . . yes
C(71) C(72) 1.40(1) . . yes
C(71) C(76) 1.39(1) . . yes
C(71) B(2) 1.71(1) . . yes
C(72) C(73) 1.37(2) . . yes
C(73) C(74) 1.42(2) . . yes
C(74) C(75) 1.39(1) . . yes
C(75) C(76) 1.39(1) . . yes
C(77) C(78) 1.40(1) . . yes
C(77) C(82) 1.41(1) . . yes
C(77) B(2) 1.62(1) . . yes
C(78) C(79) 1.38(1) . . yes
C(79) C(80) 1.40(2) . . yes
C(80) C(81) 1.36(1) . . yes
C(81) C(82) 1.41(1) . . yes
C(83) C(84) 1.41(2) . . yes
C(83) C(88) 1.42(1) . . yes
C(83) B(2) 1.63(1) . . yes
C(84) C(85) 1.41(2) . . yes
C(85) C(86) 1.39(2) . . yes
C(86) C(87) 1.33(2) . . yes
C(87) C(88) 1.40(1) . . yes
C(89) C(90) 1.38(1) . . yes
C(89) C(94) 1.41(1) . . yes
C(89) B(2) 1.69(1) . . yes
C(90) C(91) 1.37(1) . . yes
C(91) C(92) 1.41(2) . . yes
C(92) C(93) 1.42(1) . . yes
C(93) C(94) 1.42(1) . . yes

loop_
_geom_contact_atom_site_label_1
_geom_contact_atom_site_label_2
_geom_contact_distance
_geom_contact_site_symmetry_1
_geom_contact_site_symmetry_2
_geom_contact_publ_flag
O(1) C(84) 3.50(2) . 1_554 ?
O(1) C(75) 3.53(2) . 1_554 ?
O(2) C(86) 3.45(2) . 1_654 ?
O(2) C(79) 3.53(2) . 1_554 ?
O(2) C(78) 3.53(1) . 1_554 ?
N(5) C(91) 3.60(1) . 1_655 ?
C(3) C(31) 3.45(2) . 2_647 ?
C(3) C(94) 3.52(2) . 2_547 ?
C(3) C(93) 3.55(2) . 2_547 ?
C(27) C(88) 3.59(2) . 1_655 ?
C(31) C(52) 3.59(2) . 2_557 ?
C(36) C(86) 3.44(3) . 1_654 ?
C(36) C(87) 3.50(2) . 1_654 ?
C(37) C(86) 3.35(2) . 1_654 ?
C(37) C(85) 3.40(2) . 1_654 ?
C(37) C(45) 3.44(2) . 1_655 ?

loop_
_geom_torsion_atom_site_label_1
_geom_torsion_atom_site_label_2
_geom_torsion_atom_site_label_3
_geom_torsion_atom_site_label_4
_geom_torsion
_geom_torsion_site_symmetry_1
_geom_torsion_site_symmetry_2
_geom_torsion_site_symmetry_3
_geom_torsion_site_symmetry_4
_geom_torsion_publ_flag
Rh(1) N(1) C(1) S(3) -3(1) . . . . yes
Rh(1) N(1) C(1) C(2) -175.3(8) . . . . yes
Rh(1) N(1) C(5) S(1) 2(1) . . . . yes
Rh(1) N(1) C(5) C(4) 174.6(7) . . . . yes
Rh(1) N(2) C(6) S(1) 7(1) . . . . yes
Rh(1) N(2) C(6) C(7) -167(1) . . . . yes
Rh(1) N(2) C(10) S(2) -4(1) . . . . yes
Rh(1) N(2) C(10) C(9) 168.4(10) . . . . yes
Rh(1) N(3) C(11) S(2) 12(1) . . . . yes
Rh(1) N(3) C(11) C(12) -165(1) . . . . yes
Rh(1) N(3) C(15) S(3) -11(1) . . . . yes
Rh(1) N(3) C(15) C(14) 164.3(9) . . . . yes
Rh(1) C(16) C(17) O(1) 72(1) . . . . yes
Rh(1) C(16) C(17) C(18) -46(1) . . . . yes
Rh(1) C(16) C(23) C(22) 48(1) . . . . yes
Rh(1) C(19) C(18) C(17) -16(1) . . . . yes
Rh(1) C(19) C(20) C(21) -53(1) . . . . yes
Rh(1) C(20) C(19) C(18) 102(1) . . . . yes
Rh(1) C(20) C(21) C(22) -102(1) . . . . yes
Rh(1) C(21) C(20) C(19) 53(1) . . . . yes
Rh(1) C(21) C(22) C(23) 17(1) . . . . yes
Rh(2) N(4) C(24) S(6) 4(1) . . . . yes
Rh(2) N(4) C(24) C(25) -169.7(9) . . . . yes
Rh(2) N(4) C(28) S(4) -8(1) . . . . yes
Rh(2) N(4) C(28) C(27) 170.1(9) . . . . yes
Rh(2) N(5) C(29) S(4) 4.2(10) . . . . yes
Rh(2) N(5) C(29) C(30) -168.1(7) . . . . yes
Rh(2) N(5) C(33) S(5) -5(1) . . . . yes
Rh(2) N(5) C(33) C(32) 170.0(8) . . . . yes
Rh(2) N(6) C(34) S(5) 14(1) . . . . yes
Rh(2) N(6) C(34) C(35) -161.4(10) . . . . yes
Rh(2) N(6) C(38) S(6) -17(1) . . . . yes
Rh(2) N(6) C(38) C(37) 163.4(10) . . . . yes
Rh(2) C(39) C(40) O(2) -65(1) . . . . yes
Rh(2) C(39) C(40) C(41) 32(1) . . . . yes
Rh(2) C(39) C(46) C(45) -61(1) . . . . yes
Rh(2) C(42) C(41) C(40) 2(1) . . . . yes
Rh(2) C(42) C(43) C(44) 47(1) . . . . yes
Rh(2) C(43) C(42) C(41) -106(1) . . . . yes
Rh(2) C(43) C(44) C(45) 119(1) . . . . yes
Rh(2) C(44) C(43) C(42) -47(1) . . . . yes
Rh(2) C(44) C(45) C(46) -31(2) . . . . yes
S(1) C(5) N(1) C(1) 179.1(7) . . . . yes
S(1) C(5) C(4) C(3) 176.3(8) . . . . yes
S(1) C(6) N(2) C(10) -171.0(9) . . . . yes
S(1) C(6) C(7) C(8) 176(1) . . . . yes
S(2) C(10) N(2) C(6) 174.2(9) . . . . yes
S(2) C(10) C(9) C(8) 179(1) . . . . yes
S(2) C(11) N(3) C(15) -172.2(8) . . . . yes
S(2) C(11) C(12) C(13) -175(1) . . . . yes
S(3) C(1) N(1) C(5) 179.5(7) . . . . yes
S(3) C(1) C(2) C(3) -174.4(9) . . . . yes
S(3) C(15) N(3) C(11) 173.6(8) . . . . yes
S(3) C(15) C(14) C(13) 177(1) . . . . yes
S(4) C(28) N(4) C(24) 176.9(8) . . . . yes
S(4) C(28) C(27) C(26) 178(1) . . . . yes
S(4) C(29) N(5) C(33) -176.4(7) . . . . yes
S(4) C(29) C(30) C(31) -178.3(8) . . . . yes
S(5) C(33) N(5) C(29) 175.4(7) . . . . yes
S(5) C(33) C(32) C(31) 176.6(9) . . . . yes
S(5) C(34) N(6) C(38) -175.8(7) . . . . yes
S(5) C(34) C(35) C(36) -178(1) . . . . yes
S(6) C(24) N(4) C(28) 179.7(8) . . . . yes
S(6) C(24) C(25) C(26) -175(1) . . . . yes
S(6) C(38) N(6) C(34) 171.8(8) . . . . yes
S(6) C(38) C(37) C(36) -178(1) . . . . yes
O(1) C(17) C(16) C(23) -161(1) . . . . yes
O(1) C(17) C(18) C(19) -82(1) . . . . yes
O(2) C(40) C(39) C(46) -178(1) . . . . yes
O(2) C(40) C(41) C(42) 84(1) . . . . yes
N(1) Rh(1) N(2) C(6) -51.1(8) . . . . yes
N(1) Rh(1) N(2) C(10) 127.6(10) . . . . yes
N(1) Rh(1) N(3) C(11) -132.2(9) . . . . yes
N(1) Rh(1) N(3) C(15) 53.2(7) . . . . yes
N(1) Rh(1) C(16) C(17) -105(12) . . . . yes
N(1) Rh(1) C(16) C(23) 125(12) . . . . yes
N(1) Rh(1) C(19) C(18) 172.9(8) . . . . yes
N(1) Rh(1) C(19) C(20) -71.1(8) . . . . yes
N(1) Rh(1) C(20) C(19) 112.0(8) . . . . yes
N(1) Rh(1) C(20) C(21) -111.2(8) . . . . yes
N(1) Rh(1) C(21) C(20) 72.0(8) . . . . yes
N(1) Rh(1) C(21) C(22) -173.1(9) . . . . yes
N(1) C(1) S(3) C(15) 57.8(10) . . . . yes
N(1) C(1) C(2) C(3) -2(1) . . . . yes
N(1) C(5) S(1) C(6) -58.4(9) . . . . yes
N(1) C(5) C(4) C(3) 4(1) . . . . yes
N(2) Rh(1) N(1) C(1) -130.2(8) . . . . yes
N(2) Rh(1) N(1) C(5) 46.4(7) . . . . yes
N(2) Rh(1) N(3) C(11) -47.9(8) . . . . yes
N(2) Rh(1) N(3) C(15) 137.5(7) . . . . yes
N(2) Rh(1) C(16) C(17) -74.5(8) . . . . yes
N(2) Rh(1) C(16) C(23) 157.2(8) . . . . yes
N(2) Rh(1) C(19) C(18) 86.8(8) . . . . yes
N(2) Rh(1) C(19) C(20) -157.2(8) . . . . yes
N(2) Rh(1) C(20) C(19) 32(1) . . . . yes
N(2) Rh(1) C(20) C(21) 169.8(6) . . . . yes
N(2) Rh(1) C(21) C(20) -55(2) . . . . yes
N(2) Rh(1) C(21) C(22) 58(2) . . . . yes
N(2) C(6) S(1) C(5) 52(1) . . . . yes
N(2) C(6) C(7) C(8) -8(2) . . . . yes
N(2) C(10) S(2) C(11) -42(1) . . . . yes
N(2) C(10) C(9) C(8) 5(2) . . . . yes
N(3) Rh(1) N(1) C(1) -45.6(8) . . . . yes
N(3) Rh(1) N(1) C(5) 131.0(8) . . . . yes
N(3) Rh(1) N(2) C(6) -136.2(8) . . . . yes
N(3) Rh(1) N(2) C(10) 42.5(10) . . . . yes
N(3) Rh(1) C(16) C(17) -158.9(8) . . . . yes
N(3) Rh(1) C(16) C(23) 72.8(8) . . . . yes
N(3) Rh(1) C(19) C(18) -50(3) . . . . yes
N(3) Rh(1) C(19) C(20) 65(3) . . . . yes
N(3) Rh(1) C(20) C(19) -168.4(6) . . . . yes
N(3) Rh(1) C(20) C(21) -31(1) . . . . yes
N(3) Rh(1) C(21) C(20) 159.0(8) . . . . yes
N(3) Rh(1) C(21) C(22) -86.1(9) . . . . yes
N(3) C(11) S(2) C(10) 37(1) . . . . yes
N(3) C(11) C(12) C(13) 3(2) . . . . yes
N(3) C(15) S(3) C(1) -48.6(9) . . . . yes
N(3) C(15) C(14) C(13) 1(2) . . . . yes
N(4) Rh(2) N(5) C(29) -49.2(7) . . . . yes
N(4) Rh(2) N(5) C(33) 131.4(7) . . . . yes
N(4) Rh(2) N(6) C(34) -135.6(9) . . . . yes
N(4) Rh(2) N(6) C(38) 54.4(7) . . . . yes
N(4) Rh(2) C(39) C(40) 8(5) . . . . yes
N(4) Rh(2) C(39) C(46) 135(5) . . . . yes
N(4) Rh(2) C(42) C(41) -164.8(9) . . . . yes
N(4) Rh(2) C(42) C(43) 73.6(9) . . . . yes
N(4) Rh(2) C(43) C(42) -106.5(9) . . . . yes
N(4) Rh(2) C(43) C(44) 117.9(8) . . . . yes
N(4) Rh(2) C(44) C(43) -65.1(8) . . . . yes
N(4) Rh(2) C(44) C(45) -170(2) . . . . yes
N(4) C(24) S(6) C(38) 46(1) . . . . yes
N(4) C(24) C(25) C(26) 0(1) . . . . yes
N(4) C(28) S(4) C(29) -49.6(9) . . . . yes
N(4) C(28) C(27) C(26) 0(1) . . . . yes
N(5) Rh(2) N(4) C(24) -133.0(9) . . . . yes
N(5) Rh(2) N(4) C(28) 52.4(8) . . . . yes
N(5) Rh(2) N(6) C(34) -51.2(9) . . . . yes
N(5) Rh(2) N(6) C(38) 138.7(7) . . . . yes
N(5) Rh(2) C(39) C(40) 166.3(9) . . . . yes
N(5) Rh(2) C(39) C(46) -66(1) . . . . yes
N(5) Rh(2) C(42) C(41) 109(2) . . . . yes
N(5) Rh(2) C(42) C(43) -11(2) . . . . yes
N(5) Rh(2) C(43) C(42) 177.1(6) . . . . yes
N(5) Rh(2) C(43) C(44) 41(1) . . . . yes
N(5) Rh(2) C(44) C(43) -151.3(8) . . . . yes
N(5) Rh(2) C(44) C(45) 103(2) . . . . yes
N(5) C(29) S(4) C(28) 53.4(8) . . . . yes
N(5) C(29) C(30) C(31) -5(1) . . . . yes
N(5) C(33) S(5) C(34) -44.7(10) . . . . yes
N(5) C(33) C(32) C(31) 1(1) . . . . yes
N(6) Rh(2) N(4) C(24) -49.2(9) . . . . yes
N(6) Rh(2) N(4) C(28) 136.2(9) . . . . yes
N(6) Rh(2) N(5) C(29) -135.1(7) . . . . yes
N(6) Rh(2) N(5) C(33) 45.5(7) . . . . yes
N(6) Rh(2) C(39) C(40) 82.4(10) . . . . yes
N(6) Rh(2) C(39) C(46) -150(1) . . . . yes
N(6) Rh(2) C(42) C(41) -78.2(9) . . . . yes
N(6) Rh(2) C(42) C(43) 160.2(8) . . . . yes
N(6) Rh(2) C(43) C(42) -29(1) . . . . yes
N(6) Rh(2) C(43) C(44) -165.4(7) . . . . yes
N(6) Rh(2) C(44) C(43) 97(3) . . . . yes
N(6) Rh(2) C(44) C(45) -7(5) . . . . yes
N(6) C(34) S(5) C(33) 40(1) . . . . yes
N(6) C(34) C(35) C(36) -2(2) . . . . yes
N(6) C(38) S(6) C(24) -38.5(10) . . . . yes
N(6) C(38) C(37) C(36) 0(2) . . . . yes
C(1) S(3) C(15) C(14) 135.6(10) . . . . yes
C(1) N(1) Rh(1) C(16) -98(12) . . . . yes
C(1) N(1) Rh(1) C(19) 128.6(8) . . . . yes
C(1) N(1) Rh(1) C(20) 93.2(9) . . . . yes
C(1) N(1) Rh(1) C(21) 56.6(8) . . . . yes
C(1) N(1) C(5) C(4) -8(1) . . . . yes
C(1) C(2) C(3) C(4) -2(1) . . . . yes
C(2) C(1) S(3) C(15) -129.9(9) . . . . yes
C(2) C(1) N(1) C(5) 7(1) . . . . yes
C(2) C(3) C(4) C(5) 1(1) . . . . yes
C(4) C(5) S(1) C(6) 129.1(8) . . . . yes
C(5) S(1) C(6) C(7) -132(1) . . . . yes
C(5) N(1) Rh(1) C(16) 77(12) . . . . yes
C(5) N(1) Rh(1) C(19) -54.8(8) . . . . yes
C(5) N(1) Rh(1) C(20) -90.2(8) . . . . yes
C(5) N(1) Rh(1) C(21) -126.8(8) . . . . yes
C(6) N(2) Rh(1) C(16) 129.9(8) . . . . yes
C(6) N(2) Rh(1) C(19) 49.6(9) . . . . yes
C(6) N(2) Rh(1) C(20) 29(1) . . . . yes
C(6) N(2) Rh(1) C(21) 77(2) . . . . yes
C(6) N(2) C(10) C(9) -12(1) . . . . yes
C(6) C(7) C(8) C(9) 0(2) . . . . yes
C(7) C(6) N(2) C(10) 14(1) . . . . yes
C(7) C(8) C(9) C(10) 0(2) . . . . yes
C(9) C(10) S(2) C(11) 143(1) . . . . yes
C(10) S(2) C(11) C(12) -143(1) . . . . yes
C(10) N(2) Rh(1) C(16) -51(1) . . . . yes
C(10) N(2) Rh(1) C(19) -131.7(10) . . . . yes
C(10) N(2) Rh(1) C(20) -151(1) . . . . yes
C(10) N(2) Rh(1) C(21) -103(2) . . . . yes
C(11) N(3) Rh(1) C(16) 46.3(9) . . . . yes
C(11) N(3) Rh(1) C(19) 90(3) . . . . yes
C(11) N(3) Rh(1) C(20) 146.9(10) . . . . yes
C(11) N(3) Rh(1) C(21) 127.2(9) . . . . yes
C(11) N(3) C(15) C(14) -10(1) . . . . yes
C(11) C(12) C(13) C(14) -13(2) . . . . yes
C(12) C(11) N(3) C(15) 8(1) . . . . yes
C(12) C(13) C(14) C(15) 10(2) . . . . yes
C(15) N(3) Rh(1) C(16) -128.3(7) . . . . yes
C(15) N(3) Rh(1) C(19) -84(3) . . . . yes
C(15) N(3) Rh(1) C(20) -27(1) . . . . yes
C(15) N(3) Rh(1) C(21) -47.4(8) . . . . yes
C(16) Rh(1) C(19) C(18) -5.7(8) . . . . yes
C(16) Rh(1) C(19) C(20) 110.3(9) . . . . yes
C(16) Rh(1) C(20) C(19) -67.6(8) . . . . yes
C(16) Rh(1) C(20) C(21) 69.2(8) . . . . yes
C(16) Rh(1) C(21) C(20) -108.8(9) . . . . yes
C(16) Rh(1) C(21) C(22) 6.1(9) . . . . yes
C(16) C(17) C(18) C(19) 40(1) . . . . yes
C(16) C(23) C(22) C(21) -43(1) . . . . yes
C(17) C(16) Rh(1) C(19) 27.1(8) . . . . yes
C(17) C(16) Rh(1) C(20) 62.2(9) . . . . yes
C(17) C(16) Rh(1) C(21) 98.7(9) . . . . yes
C(17) C(16) C(23) C(22) -77(1) . . . . yes
C(17) C(18) C(19) C(20) -94(1) . . . . yes
C(18) C(17) C(16) C(23) 78(1) . . . . yes
C(18) C(19) Rh(1) C(20) -116(1) . . . . yes
C(18) C(19) Rh(1) C(21) -88.9(9) . . . . yes
C(18) C(19) C(20) C(21) 48(1) . . . . yes
C(19) Rh(1) C(16) C(23) -101.3(9) . . . . yes
C(19) Rh(1) C(20) C(21) 136(1) . . . . yes
C(19) Rh(1) C(21) C(20) -26.4(8) . . . . yes
C(19) Rh(1) C(21) C(22) 88.5(10) . . . . yes
C(19) C(20) Rh(1) C(21) -136(1) . . . . yes
C(19) C(20) C(21) C(22) -48(1) . . . . yes
C(20) Rh(1) C(16) C(23) -66.1(9) . . . . yes
C(20) Rh(1) C(21) C(22) 114(1) . . . . yes
C(20) C(19) Rh(1) C(21) 27.1(8) . . . . yes
C(20) C(21) C(22) C(23) 93(1) . . . . yes
C(21) Rh(1) C(16) C(23) -29.7(8) . . . . yes
C(24) S(6) C(38) C(37) 140.4(10) . . . . yes
C(24) N(4) Rh(2) C(39) 24(5) . . . . yes
C(24) N(4) Rh(2) C(42) 57.2(9) . . . . yes
C(24) N(4) Rh(2) C(43) 91.2(10) . . . . yes
C(24) N(4) Rh(2) C(44) 127.9(10) . . . . yes
C(24) N(4) C(28) C(27) -4(1) . . . . yes
C(24) C(25) C(26) C(27) -4(2) . . . . yes
C(25) C(24) S(6) C(38) -138.8(9) . . . . yes
C(25) C(24) N(4) C(28) 5(1) . . . . yes
C(25) C(26) C(27) C(28) 4(2) . . . . yes
C(27) C(28) S(4) C(29) 132.0(10) . . . . yes
C(28) S(4) C(29) C(30) -134.0(8) . . . . yes
C(28) N(4) Rh(2) C(39) -149(5) . . . . yes
C(28) N(4) Rh(2) C(42) -117.4(9) . . . . yes
C(28) N(4) Rh(2) C(43) -83.4(9) . . . . yes
C(28) N(4) Rh(2) C(44) -46.6(10) . . . . yes
C(29) N(5) Rh(2) C(39) 132.6(7) . . . . yes
C(29) N(5) Rh(2) C(42) 37(2) . . . . yes
C(29) N(5) Rh(2) C(43) 27.6(9) . . . . yes
C(29) N(5) Rh(2) C(44) 53.9(8) . . . . yes
C(29) N(5) C(33) C(32) -9(1) . . . . yes
C(29) C(30) C(31) C(32) -2(1) . . . . yes
C(30) C(29) N(5) C(33) 11(1) . . . . yes
C(30) C(31) C(32) C(33) 4(1) . . . . yes
C(32) C(33) S(5) C(34) 139.7(9) . . . . yes
C(33) S(5) C(34) C(35) -143.6(10) . . . . yes
C(33) N(5) Rh(2) C(39) -46.8(8) . . . . yes
C(33) N(5) Rh(2) C(42) -142(1) . . . . yes
C(33) N(5) Rh(2) C(43) -151.8(9) . . . . yes
C(33) N(5) Rh(2) C(44) -125.5(8) . . . . yes
C(34) N(6) Rh(2) C(39) 48.8(9) . . . . yes
C(34) N(6) Rh(2) C(42) 130.2(9) . . . . yes
C(34) N(6) Rh(2) C(43) 147.8(10) . . . . yes
C(34) N(6) Rh(2) C(44) 61(3) . . . . yes
C(34) N(6) C(38) C(37) -7(1) . . . . yes
C(34) C(35) C(36) C(37) -4(2) . . . . yes
C(35) C(34) N(6) C(38) 8(1) . . . . yes
C(35) C(36) C(37) C(38) 5(2) . . . . yes
C(38) N(6) Rh(2) C(39) -121.2(7) . . . . yes
C(38) N(6) Rh(2) C(42) -39.8(8) . . . . yes
C(38) N(6) Rh(2) C(43) -22(1) . . . . yes
C(38) N(6) Rh(2) C(44) -108(3) . . . . yes
C(39) Rh(2) C(42) C(41) 12.7(9) . . . . yes
C(39) Rh(2) C(42) C(43) -108.9(9) . . . . yes
C(39) Rh(2) C(43) C(42) 69.2(9) . . . . yes
C(39) Rh(2) C(43) C(44) -66.4(8) . . . . yes
C(39) Rh(2) C(44) C(43) 110.3(9) . . . . yes
C(39) Rh(2) C(44) C(45) 5(2) . . . . yes
C(39) C(40) C(41) C(42) -22(1) . . . . yes
C(39) C(46) C(45) C(44) 64(2) . . . . yes
C(40) C(39) Rh(2) C(42) -24.0(9) . . . . yes
C(40) C(39) Rh(2) C(43) -57(1) . . . . yes
C(40) C(39) Rh(2) C(44) -95(1) . . . . yes
C(40) C(39) C(46) C(45) 58(1) . . . . yes
C(40) C(41) C(42) C(43) 89(2) . . . . yes
C(41) C(40) C(39) C(46) -79(1) . . . . yes
C(41) C(42) Rh(2) C(43) 121(1) . . . . yes
C(41) C(42) Rh(2) C(44) 92.3(10) . . . . yes
C(41) C(42) C(43) C(44) -59(2) . . . . yes
C(42) Rh(2) C(39) C(46) 102(1) . . . . yes
C(42) Rh(2) C(43) C(44) -135(1) . . . . yes
C(42) Rh(2) C(44) C(43) 25.6(8) . . . . yes
C(42) Rh(2) C(44) C(45) -79(2) . . . . yes
C(42) C(43) Rh(2) C(44) 135(1) . . . . yes
C(42) C(43) C(44) C(45) 72(2) . . . . yes
C(43) Rh(2) C(39) C(46) 69(1) . . . . yes
C(43) Rh(2) C(44) C(45) -104(2) . . . . yes
C(43) C(42) Rh(2) C(44) -29.3(9) . . . . yes
C(43) C(44) C(45) C(46) -113(1) . . . . yes
C(44) Rh(2) C(39) C(46) 31(1) . . . . yes
C(47) C(48) C(49) C(50) 2(1) . . . . yes
C(47) C(52) C(51) C(50) -2(1) . . . . yes
C(47) B(1) C(53) C(54) 87(1) . . . . yes
C(47) B(1) C(53) C(58) -85(1) . . . . yes
C(47) B(1) C(59) C(60) 34(1) . . . . yes
C(47) B(1) C(59) C(64) -145.9(10) . . . . yes
C(47) B(1) C(65) C(66) -150.3(10) . . . . yes
C(47) B(1) C(65) C(70) 33(1) . . . . yes
C(48) C(47) C(52) C(51) 1(1) . . . . yes
C(48) C(47) B(1) C(53) 149.0(10) . . . . yes
C(48) C(47) B(1) C(59) 29(1) . . . . yes
C(48) C(47) B(1) C(65) -88(1) . . . . yes
C(48) C(49) C(50) C(51) -2(1) . . . . yes
C(49) C(48) C(47) C(52) -1(1) . . . . yes
C(49) C(48) C(47) B(1) 171(1) . . . . yes
C(49) C(50) C(51) C(52) 2(1) . . . . yes
C(51) C(52) C(47) B(1) -171(1) . . . . yes
C(52) C(47) B(1) C(53) -38(1) . . . . yes
C(52) C(47) B(1) C(59) -157(1) . . . . yes
C(52) C(47) B(1) C(65) 83(1) . . . . yes
C(53) C(54) C(55) C(56) 0(1) . . . . yes
C(53) C(58) C(57) C(56) 0(1) . . . . yes
C(53) B(1) C(59) C(60) -83(1) . . . . yes
C(53) B(1) C(59) C(64) 95(1) . . . . yes
C(53) B(1) C(65) C(66) -31(1) . . . . yes
C(53) B(1) C(65) C(70) 152.6(10) . . . . yes
C(54) C(53) C(58) C(57) -1(1) . . . . yes
C(54) C(53) B(1) C(59) -149.8(10) . . . . yes
C(54) C(53) B(1) C(65) -32(1) . . . . yes
C(54) C(55) C(56) C(57) 0(1) . . . . yes
C(55) C(54) C(53) C(58) 0(1) . . . . yes
C(55) C(54) C(53) B(1) -173.3(10) . . . . yes
C(55) C(56) C(57) C(58) 0(1) . . . . yes
C(57) C(58) C(53) B(1) 172(1) . . . . yes
C(58) C(53) B(1) C(59) 36(1) . . . . yes
C(58) C(53) B(1) C(65) 154.1(10) . . . . yes
C(59) C(60) C(61) C(62) 2(1) . . . . yes
C(59) C(64) C(63) C(62) 3(1) . . . . yes
C(59) B(1) C(65) C(66) 87(1) . . . . yes
C(59) B(1) C(65) C(70) -89(1) . . . . yes
C(60) C(59) C(64) C(63) -1(1) . . . . yes
C(60) C(59) B(1) C(65) 155.0(9) . . . . yes
C(60) C(61) C(62) C(63) 0(1) . . . . yes
C(61) C(60) C(59) C(64) -1(1) . . . . yes
C(61) C(60) C(59) B(1) 177.4(10) . . . . yes
C(61) C(62) C(63) C(64) -2(1) . . . . yes
C(63) C(64) C(59) B(1) 179(1) . . . . yes
C(64) C(59) B(1) C(65) -25(1) . . . . yes
C(65) C(66) C(67) C(68) 0(1) . . . . yes
C(65) C(70) C(69) C(68) 1(2) . . . . yes
C(66) C(65) C(70) C(69) 0(1) . . . . yes
C(66) C(67) C(68) C(69) 1(2) . . . . yes
C(67) C(66) C(65) C(70) 0(1) . . . . yes
C(67) C(66) C(65) B(1) -177(1) . . . . yes
C(67) C(68) C(69) C(70) -2(2) . . . . yes
C(69) C(70) C(65) B(1) 176(1) . . . . yes
C(71) C(72) C(73) C(74) -1(1) . . . . yes
C(71) C(76) C(75) C(74) -2(1) . . . . yes
C(71) B(2) C(77) C(78) 34(1) . . . . yes
C(71) B(2) C(77) C(82) -150.4(8) . . . . yes
C(71) B(2) C(83) C(84) 30(1) . . . . yes
C(71) B(2) C(83) C(88) -151.8(8) . . . . yes
C(71) B(2) C(89) C(90) 88(1) . . . . yes
C(71) B(2) C(89) C(94) -92.3(10) . . . . yes
C(72) C(71) C(76) C(75) 1(1) . . . . yes
C(72) C(71) B(2) C(77) -152.8(9) . . . . yes
C(72) C(71) B(2) C(83) 83(1) . . . . yes
C(72) C(71) B(2) C(89) -34(1) . . . . yes
C(72) C(73) C(74) C(75) 0(1) . . . . yes
C(73) C(72) C(71) C(76) 0(1) . . . . yes
C(73) C(72) C(71) B(2) -176.6(10) . . . . yes
C(73) C(74) C(75) C(76) 0(1) . . . . yes
C(75) C(76) C(71) B(2) 178.1(9) . . . . yes
C(76) C(71) B(2) C(77) 30(1) . . . . yes
C(76) C(71) B(2) C(83) -92(1) . . . . yes
C(76) C(71) B(2) C(89) 148.8(9) . . . . yes
C(77) C(78) C(79) C(80) -2(1) . . . . yes
C(77) C(82) C(81) C(80) 0(1) . . . . yes
C(77) B(2) C(83) C(84) -92(1) . . . . yes
C(77) B(2) C(83) C(88) 84(1) . . . . yes
C(77) B(2) C(89) C(90) -151.3(9) . . . . yes
C(77) B(2) C(89) C(94) 27(1) . . . . yes
C(78) C(77) C(82) C(81) 0(1) . . . . yes
C(78) C(77) B(2) C(83) 155.4(9) . . . . yes
C(78) C(77) B(2) C(89) -80(1) . . . . yes
C(78) C(79) C(80) C(81) 2(1) . . . . yes
C(79) C(78) C(77) C(82) 1(1) . . . . yes
C(79) C(78) C(77) B(2) 176.4(9) . . . . yes
C(79) C(80) C(81) C(82) -1(1) . . . . yes
C(81) C(82) C(77) B(2) -174.9(9) . . . . yes
C(82) C(77) B(2) C(83) -29(1) . . . . yes
C(82) C(77) B(2) C(89) 94.6(10) . . . . yes
C(83) C(84) C(85) C(86) 1(1) . . . . yes
C(83) C(88) C(87) C(86) -3(1) . . . . yes
C(83) B(2) C(89) C(90) -26(1) . . . . yes
C(83) B(2) C(89) C(94) 152.3(9) . . . . yes
C(84) C(83) C(88) C(87) 2(1) . . . . yes
C(84) C(83) B(2) C(89) 144.1(9) . . . . yes
C(84) C(85) C(86) C(87) -2(1) . . . . yes
C(85) C(84) C(83) C(88) -1(1) . . . . yes
C(85) C(84) C(83) B(2) 176.6(10) . . . . yes
C(85) C(86) C(87) C(88) 2(1) . . . . yes
C(87) C(88) C(83) B(2) -175.7(9) . . . . yes
C(88) C(83) B(2) C(89) -38(1) . . . . yes
C(89) C(90) C(91) C(92) 0(1) . . . . yes
C(89) C(94) C(93) C(92) 0(1) . . . . yes
C(90) C(89) C(94) C(93) -2(1) . . . . yes
C(90) C(91) C(92) C(93) -1(1) . . . . yes
C(91) C(90) C(89) C(94) 2(1) . . . . yes
C(91) C(90) C(89) B(2) -178.5(9) . . . . yes
C(91) C(92) C(93) C(94) 1(1) . . . . yes
C(93) C(94) C(89) B(2) 178.7(9) . . . . yes
C(93) C(94) C(89) B(2) 178.7(9) . . . . yes
